data_7227767
loop_
_publ_author_name
'Wang, Xuejiao'
'Li, Ji-Guang'
'Molokeev, Maxim S.'
'Wang, Xiaojun'
'Liu, Weigang'
'Zhu, Qi'
'Tanaka, Hidehiko'
'Suzuta, Keiko'
'Kim, Byung-Nam'
'Sakka, Yoshio'

_publ_section_title
;
 Hydrothermal crystallization of a Ln2(OH)4SO4&#x00B7;nH2O layered
 compound for a wide range of Ln (Ln = La--Dy), thermolysis, and facile
 transformation into oxysulfate and oxysulfide phosphors
;
_journal_issue 22
_journal_name_full 'RSC Adv.'
_journal_page_first 13331
_journal_paper_doi 10.1039/C7RA00645D
_journal_volume 7
_journal_year 2017
_chemical_formula_moiety 'Dy2 O10 S'
_chemical_formula_sum 'Dy2 O10 S'
_chemical_formula_weight 517.06
_space_group_IT_number 12
_symmetry_cell_setting monoclinic
_symmetry_space_group_name_Hall '-C 2y'
_symmetry_space_group_name_H-M 'C 1 2/m 1'
_cell_angle_alpha 90
_cell_angle_beta 90.0337(37)
_cell_angle_gamma 90
_cell_formula_units_Z 2
_cell_length_a 16.58166(38)
_cell_length_b 3.682131(63)
_cell_length_c 6.21443(10)
_cell_measurement_reflns_used 104
_cell_measurement_temperature 300
_cell_measurement_theta_max 50
_cell_measurement_theta_min 2.5
_cell_volume 379.427(12)
_diffrn_ambient_temperature 300
_diffrn_measurement_device_type
;
D8 ADVANCE Bruker
;
_diffrn_radiation_monochromator none
_diffrn_radiation_probe x-ray
_diffrn_radiation_type
;
 Cu K\a~1~~2~
;
_exptl_absorpt_coefficient_mu 107.220
_exptl_crystal_density_diffrn 4.525789
_pd_char_colour
;
colourless
;
_pd_meas_2theta_range_inc 0.02
_pd_meas_2theta_range_max 100
_pd_meas_2theta_range_min 5
_pd_meas_scan_method step
_pd_proc_ls_pref_orient_corr
;
Anisotropic model of PO. Spherical harmonics 4 ordrer.
 Jarvinen (1993). Application of symmetrized harmonics expansion to correction
of the preferred orientation effect. - J. Appl. Cryst. 26 p525-531.
;
_pd_proc_ls_profile_function PearsonVII
_pd_proc_ls_prof_R_factor 5.741
_pd_proc_ls_prof_wR_expected 4.771
_pd_proc_ls_prof_wR_factor 7.473
_pd_proc_number_of_points 4750
_pd_spec_mount_mode reflection
_refine_ls_goodness_of_fit_all 1.566
_refine_ls_R_I_factor 3.19
_refine_ls_shift/su_max 0.01000
_cod_data_source_file c7ra00645d9.cif
_cod_data_source_block a
_cod_original_cell_volume 379.427(13)
_cod_original_sg_symbol_Hall
;
-C 2y
;
_cod_original_sg_symbol_H-M C2/m
_cod_original_formula_sum
;
Dy2 O10 S
;
_cod_database_code 7227767

loop_
_symmetry_equiv_pos_as_xyz
'x, y, z'
'-x, -y, -z'
'-x, y, -z'
'-x+1/2, -y+1/2, -z'
'-x+1/2, y+1/2, -z'
'x, -y, z'
'x+1/2, -y+1/2, z'
'x+1/2, y+1/2, z'

loop_
_atom_site_label
_atom_site_type_symbol
_atom_site_fract_x
_atom_site_fract_y
_atom_site_fract_z
_atom_site_occupancy
_atom_site_B_iso_or_equiv
Dy Dy 0.202565(53) 0.5 0.25267(26) 1 0.469(49)
S S 0.01720(63) 0.5 0.6126(11) 0.5 0.50(16)
Ow O 0.11603(78) 0 0.0944(16) 1 1.00(11)
O1 O 0.05987(64) 0.5 0.3965(13) 1 1.00(11)
O1h O 0.19894(76) 0 0.5034(13) 1 1.00(11)
O2h O 0.30287(74) 0 0.1503(11) 1 1.00(11)
O2 O 0.04767(68) 0.1885(21) 0.7442(25) 0.5 1.00(11)

loop_
_diffrn_radiation_wavelength
_diffrn_radiation_wavelength_wt
1.5406 1.0000
1.5443 0.5000

loop_
_geom_angle_atom_site_label_1
_geom_angle_atom_site_label_2
_geom_angle_atom_site_label_3
_geom_angle
_geom_angle_site_symmetry_1
_geom_angle_site_symmetry_3
Ow Dy Ow 93.26(27) 1_555 1_565
Ow Dy O1 66.88(48) 1_555 1_555
Ow Dy O1h 71.44(31) 1_555 1_555
Ow Dy O1h 142.4(83) 1_555 1_565
Ow Dy O1h 132.79(85) 1_555 4_556
Ow Dy O2h 75.46(32) 1_555 1_555
Ow Dy O2h 142.54(97) 1_555 1_565
Ow Dy O2h 65.91(42) 1_555 4_555
O1 Dy O1h 75.41(37) 1_555 1_555
O1 Dy O1h 116.43(60) 1_555 4_556
O1 Dy O2h 134.06(18) 1_555 1_555
O1 Dy O2h 108.66(42) 1_555 4_555
O1h Dy O1h 99.47(20) 1_555 1_565
O1h Dy O1h 65.11(46) 1_555 4_556
O1h Dy O2h 68.18(33) 1_555 1_555
O1h Dy O2h 136.49(67) 1_555 1_565
O1h Dy O2h 130.13(51) 1_555 4_555
O1h Dy O2h 72.13(42) 4_556 1_555
O1h Dy O2h 134.91(86) 4_556 4_555
O2h Dy O2h 92(26) 1_555 1_565
O2h Dy O2h 76.98(29) 1_555 4_555
O1 S O1 115.28(88) 1_555 2_566
O1 S O2 109.03(80) 1_555 1_555
O1 S O2 111.17(75) 2_566 1_555
O2 S O2 100.08(75) 1_555 6_565

loop_
_geom_bond_atom_site_label_1
_geom_bond_atom_site_label_2
_geom_bond_distance
_geom_bond_site_symmetry_2
Dy Ow 2.5326(83) .
Dy O1 2.530(10) .
Dy O1h 2.4127(53) .
Dy O1h 2.228(11) 4_556
Dy O2h 2.5616(82) .
Dy O2h 2.5058(70) 4_555
S O1 1.518(12) .
S O1 1.279(15) 2_566
S O2 1.496(12) .
